data_1549082
loop_
_publ_author_name
'Kaese, Thomas'
'Trageser, Timo'
'Budy, Hendrik'
'Bolte, Michael'
'Lerner, Hans-Wolfram'
'Wagner, Matthias'

_publ_section_title
;
 A redox-active diborane platform performs C(sp<sup>3</sup>)-H activation
 and nucleophilic substitution reactions.
;
_journal_issue 15
_journal_name_full 'Chemical science'
_journal_page_first 3881
_journal_page_last 3891
_journal_paper_doi 10.1039/c8sc00743h
_journal_volume 9
_journal_year 2018
_chemical_formula_moiety 'C56 H85 B2 Li O4'
_chemical_formula_sum 'C56 H85 B2 Li O4'
_chemical_formula_weight 850.79
_space_group_crystal_system monoclinic
_space_group_IT_number 14
_space_group_name_Hall '-P 2yn'
_space_group_name_H-M_alt 'P 1 21/n 1'
_symmetry_space_group_name_Hall '-P 2yn'
_symmetry_space_group_name_H-M 'P 1 21/n 1'
_atom_sites_solution_hydrogens mixed
_audit_creation_method SHELXL-2016/6
_audit_update_record
;
2018-01-26 deposited with the CCDC.
2018-03-19 downloaded from the CCDC.
;
_cell_angle_alpha 90
_cell_angle_beta 97.208(9)
_cell_angle_gamma 90
_cell_formula_units_Z 4
_cell_length_a 10.7242(12)
_cell_length_b 21.4641(16)
_cell_length_c 24.027(3)
_cell_measurement_reflns_used 18650
_cell_measurement_temperature 173(2)
_cell_measurement_theta_max 25.37
_cell_measurement_theta_min 3.19
_cell_volume 5487.0(10)
_computing_cell_refinement 'X-Area (Stoe & Cie, 2001)'
_computing_data_collection 'X-Area (Stoe & Cie, 2001)'
_computing_data_reduction 'X-Area (Stoe & Cie, 2001)'
_computing_molecular_graphics 'XP in SHELXTL-Plus (Sheldrick, 2008)'
_computing_structure_refinement 'SHELXL-2016/6 (Sheldrick, 2016)'
_diffrn_ambient_temperature 173(2)
_diffrn_measured_fraction_theta_full 0.998
_diffrn_measured_fraction_theta_max 0.977
_diffrn_measurement_device_type 'STOE IPDS II two-circle-diffractometer'
_diffrn_measurement_method \w
_diffrn_radiation_type MoK\a
_diffrn_radiation_wavelength 0.71073
_diffrn_reflns_av_R_equivalents 0.1431
_diffrn_reflns_av_unetI/netI 0.1089
_diffrn_reflns_Laue_measured_fraction_full 0.998
_diffrn_reflns_Laue_measured_fraction_max 0.977
_diffrn_reflns_limit_h_max 13
_diffrn_reflns_limit_h_min -13
_diffrn_reflns_limit_k_max 26
_diffrn_reflns_limit_k_min -26
_diffrn_reflns_limit_l_max 29
_diffrn_reflns_limit_l_min -29
_diffrn_reflns_number 66414
_diffrn_reflns_point_group_measured_fraction_full 0.998
_diffrn_reflns_point_group_measured_fraction_max 0.977
_diffrn_reflns_theta_full 25.000
_diffrn_reflns_theta_max 25.858
_diffrn_reflns_theta_min 3.319
_diffrn_source 'Genix 3D I\mS microfocus X-ray source'
_exptl_absorpt_coefficient_mu 0.061
_exptl_absorpt_correction_T_max 1.000
_exptl_absorpt_correction_T_min 0.416
_exptl_absorpt_correction_type multi-scan
_exptl_absorpt_process_details 'X-Area (Stoe & Cie, 2001)'
_exptl_crystal_colour colourless
_exptl_crystal_density_diffrn 1.030
_exptl_crystal_description needle
_exptl_crystal_F_000 1864
_exptl_crystal_size_max 0.210
_exptl_crystal_size_mid 0.110
_exptl_crystal_size_min 0.020
_refine_diff_density_max 0.933
_refine_diff_density_min -0.296
_refine_diff_density_rms 0.064
_refine_ls_extinction_method none
_refine_ls_goodness_of_fit_ref 1.443
_refine_ls_hydrogen_treatment mixed
_refine_ls_matrix_type full
_refine_ls_number_parameters 572
_refine_ls_number_reflns 10391
_refine_ls_number_restraints 164
_refine_ls_restrained_S_all 1.463
_refine_ls_R_factor_all 0.2251
_refine_ls_R_factor_gt 0.1344
_refine_ls_shift/su_max 0.001
_refine_ls_shift/su_mean 0.000
_refine_ls_structure_factor_coef Fsqd
_refine_ls_weighting_details 'w=1/[\s^2^(Fo^2^)+(0.0765P)^2^] where P=(Fo^2^+2Fc^2^)/3'
_refine_ls_weighting_scheme calc
_refine_ls_wR_factor_gt 0.2573
_refine_ls_wR_factor_ref 0.2877
_reflns_Friedel_coverage 0.000
_reflns_number_gt 5095
_reflns_number_total 10391
_reflns_threshold_expression 'I > 2\s(I)'
_cod_data_source_file c8sc00743h2.cif
_cod_data_source_block wa2456
_cod_depositor_comments 'Adding full bibliography for 1549081--1549089.cif.'
_cod_database_code 1549082
_shelx_shelxl_version_number 2016/6
_shelx_space_group_comment
; 
The symmetry employed for this shelxl refinement is uniquely defined 
by the following loop, which should always be used as a source of 
symmetry information in preference to the above space-group names. 
They are only intended as comments. 
;
_shelx_estimated_absorpt_t_min 0.987
_shelx_estimated_absorpt_t_max 0.999

loop_
_space_group_symop_operation_xyz
'x, y, z'
'-x+1/2, y+1/2, -z+1/2'
'-x, -y, -z'
'x-1/2, -y-1/2, z-1/2'

loop_
_atom_site_label
_atom_site_type_symbol
_atom_site_fract_x
_atom_site_fract_y
_atom_site_fract_z
_atom_site_U_iso_or_equiv
_atom_site_adp_type
_atom_site_occupancy
_atom_site_site_symmetry_order
_atom_site_calc_flag
_atom_site_refinement_flags_posn
_atom_site_refinement_flags_adp
_atom_site_refinement_flags_occupancy
_atom_site_disorder_assembly
_atom_site_disorder_group
B1 B 0.6515(6) 0.4128(3) 0.2662(3) 0.0545(16) Uani 1 1 d . . . . .
H1A H 0.552(4) 0.381(2) 0.2383(17) 0.043(11) Uiso 1 1 d . . . . .
H1B H 0.714(4) 0.420(2) 0.228(2) 0.056(13) Uiso 1 1 d . . . . .
H1C H 0.587(6) 0.456(3) 0.275(3) 0.11(2) Uiso 1 1 d . . . . .
B2 B 0.5463(5) 0.3218(3) 0.2278(2) 0.0393(12) Uani 1 1 d . . . . .
C1 C 0.7094(4) 0.3796(2) 0.3234(2) 0.0507(13) Uani 1 1 d . . . . .
C2 C 0.7676(4) 0.3213(2) 0.32448(19) 0.0446(12) Uani 1 1 d . . . . .
C3 C 0.8181(5) 0.2964(2) 0.3759(2) 0.0590(15) Uani 1 1 d . . . . .
H3 H 0.858302 0.256894 0.376733 0.071 Uiso 1 1 calc R U . . .
C4 C 0.8116(6) 0.3275(3) 0.4258(2) 0.0715(18) Uani 1 1 d . . . . .
H4 H 0.848079 0.309201 0.460079 0.086 Uiso 1 1 calc R U . . .
C5 C 0.7531(6) 0.3843(3) 0.4268(2) 0.0685(17) Uani 1 1 d . . . . .
C6 C 0.7037(6) 0.4098(3) 0.3748(2) 0.0643(16) Uani 1 1 d . . . . .
H6 H 0.664359 0.449439 0.374447 0.077 Uiso 1 1 calc R U . . .
C7 C 0.7445(8) 0.4189(3) 0.4818(2) 0.093(2) Uani 1 1 d D . . . .
C8 C 0.735(2) 0.4885(7) 0.4751(9) 0.118(8) Uiso 0.381(12) 1 d D . P A 1
H8A H 0.729630 0.507793 0.511697 0.178 Uiso 0.381(12) 1 calc R U P A 1
H8B H 0.809252 0.504212 0.459738 0.178 Uiso 0.381(12) 1 calc R U P A 1
H8C H 0.659285 0.498880 0.449425 0.178 Uiso 0.381(12) 1 calc R U P A 1
C9 C 0.657(3) 0.3913(15) 0.5188(13) 0.197(16) Uiso 0.381(12) 1 d D . P A 1
H9A H 0.669348 0.346098 0.520970 0.296 Uiso 0.381(12) 1 calc R U P A 1
H9B H 0.674444 0.409313 0.556500 0.296 Uiso 0.381(12) 1 calc R U P A 1
H9C H 0.570101 0.400469 0.503338 0.296 Uiso 0.381(12) 1 calc R U P A 1
C10 C 0.8775(15) 0.4133(9) 0.5185(8) 0.100(7) Uiso 0.381(12) 1 d D . P A 1
H10A H 0.896757 0.369278 0.526309 0.151 Uiso 0.381(12) 1 calc R U P A 1
H10B H 0.942034 0.431343 0.497857 0.151 Uiso 0.381(12) 1 calc R U P A 1
H10C H 0.875983 0.435755 0.553868 0.151 Uiso 0.381(12) 1 calc R U P A 1
C8' C 0.8403(17) 0.4694(8) 0.4865(8) 0.161(7) Uiso 0.619(12) 1 d D . P A 2
H8'1 H 0.828211 0.495383 0.452759 0.241 Uiso 0.619(12) 1 calc R U P A 2
H8'2 H 0.831306 0.495043 0.519523 0.241 Uiso 0.619(12) 1 calc R U P A 2
H8'3 H 0.924618 0.450975 0.490409 0.241 Uiso 0.619(12) 1 calc R U P A 2
C9' C 0.6171(10) 0.4495(6) 0.4809(5) 0.098(4) Uiso 0.619(12) 1 d D . P A 2
H9'1 H 0.603701 0.478688 0.449361 0.147 Uiso 0.619(12) 1 calc R U P A 2
H9'2 H 0.551358 0.417537 0.476676 0.147 Uiso 0.619(12) 1 calc R U P A 2
H9'3 H 0.613778 0.472144 0.516124 0.147 Uiso 0.619(12) 1 calc R U P A 2
C10' C 0.7541(15) 0.3745(6) 0.5329(5) 0.119(5) Uiso 0.619(12) 1 d D . P A 2
H10D H 0.834883 0.352582 0.536464 0.178 Uiso 0.619(12) 1 calc R U P A 2
H10E H 0.747885 0.398632 0.567087 0.178 Uiso 0.619(12) 1 calc R U P A 2
H10F H 0.685465 0.344024 0.527639 0.178 Uiso 0.619(12) 1 calc R U P A 2
C11 C 0.6786(4) 0.28530(19) 0.22722(17) 0.0355(10) Uani 1 1 d . . . . .
C12 C 0.7770(4) 0.2846(2) 0.27229(18) 0.0411(11) Uani 1 1 d . . . . .
C13 C 0.8826(5) 0.2477(2) 0.2675(2) 0.0555(13) Uani 1 1 d . . . . .
H13 H 0.950217 0.248455 0.297036 0.067 Uiso 1 1 calc R U . . .
C14 C 0.8927(5) 0.2104(2) 0.2218(2) 0.0568(13) Uani 1 1 d . . . . .
H14 H 0.965407 0.185274 0.221085 0.068 Uiso 1 1 calc R U . . .
C15 C 0.7969(5) 0.2089(2) 0.17623(19) 0.0476(12) Uani 1 1 d . . . . .
C16 C 0.6923(4) 0.2468(2) 0.18137(18) 0.0409(11) Uani 1 1 d . . . . .
H16 H 0.625545 0.246363 0.151358 0.049 Uiso 1 1 calc R U . . .
C17 C 0.8093(6) 0.1687(3) 0.1253(2) 0.0682(16) Uani 1 1 d . . . . .
C18 C 0.7068(17) 0.1862(10) 0.0739(8) 0.114(6) Uiso 0.59(2) 1 d . . P B 1
H18A H 0.717626 0.159376 0.041842 0.171 Uiso 0.59(2) 1 calc R U P B 1
H18B H 0.622513 0.180000 0.084713 0.171 Uiso 0.59(2) 1 calc R U P B 1
H18C H 0.717058 0.229852 0.063546 0.171 Uiso 0.59(2) 1 calc R U P B 1
C19 C 0.9379(14) 0.1859(7) 0.1042(6) 0.089(5) Uiso 0.59(2) 1 d . . P B 1
H19A H 0.949154 0.160760 0.071204 0.133 Uiso 0.59(2) 1 calc R U P B 1
H19B H 0.937913 0.230211 0.094287 0.133 Uiso 0.59(2) 1 calc R U P B 1
H19C H 1.006865 0.177556 0.134086 0.133 Uiso 0.59(2) 1 calc R U P B 1
C20 C 0.773(4) 0.0986(12) 0.1361(11) 0.140(11) Uiso 0.41(2) 1 d . . P B 1
H20A H 0.781612 0.073686 0.102651 0.210 Uiso 0.41(2) 1 calc R U P B 1
H20B H 0.828656 0.082093 0.168103 0.210 Uiso 0.41(2) 1 calc R U P B 1
H20C H 0.685601 0.096759 0.144221 0.210 Uiso 0.41(2) 1 calc R U P B 1
C18' C 0.6987(15) 0.1627(9) 0.0866(7) 0.062(5) Uiso 0.41(2) 1 d . . P B 2
H18D H 0.715895 0.136114 0.055328 0.093 Uiso 0.41(2) 1 calc R U P B 2
H18E H 0.632047 0.143938 0.105485 0.093 Uiso 0.41(2) 1 calc R U P B 2
H18F H 0.671741 0.203970 0.072334 0.093 Uiso 0.41(2) 1 calc R U P B 2
C19' C 0.886(4) 0.2028(18) 0.0847(17) 0.190(15) Uiso 0.41(2) 1 d . . P B 2
H19D H 0.969793 0.212008 0.103704 0.285 Uiso 0.41(2) 1 calc R U P B 2
H19E H 0.892404 0.176327 0.051978 0.285 Uiso 0.41(2) 1 calc R U P B 2
H19F H 0.843136 0.241790 0.072467 0.285 Uiso 0.41(2) 1 calc R U P B 2
C20' C 0.8624(17) 0.1046(6) 0.1455(5) 0.094(5) Uiso 0.59(2) 1 d . . P B 2
H20D H 0.938591 0.110480 0.172117 0.140 Uiso 0.59(2) 1 calc R U P B 2
H20E H 0.799489 0.082114 0.164040 0.140 Uiso 0.59(2) 1 calc R U P B 2
H20F H 0.882845 0.080367 0.113288 0.140 Uiso 0.59(2) 1 calc R U P B 2
C21 C 0.4551(4) 0.3289(2) 0.16910(17) 0.0391(10) Uani 1 1 d . . . . .
C22 C 0.3369(4) 0.3049(2) 0.17482(19) 0.0417(11) Uani 1 1 d . . . . .
C23 C 0.2429(5) 0.3024(2) 0.1289(2) 0.0540(13) Uani 1 1 d . . . . .
H23 H 0.162863 0.285203 0.132910 0.065 Uiso 1 1 calc R U . . .
C24 C 0.2683(5) 0.3251(2) 0.0777(2) 0.0541(13) Uani 1 1 d . . . . .
H24 H 0.204642 0.322699 0.046479 0.065 Uiso 1 1 calc R U . . .
C25 C 0.3831(5) 0.3514(2) 0.07023(18) 0.0440(11) Uani 1 1 d . . . . .
C26 C 0.4768(4) 0.3519(2) 0.11643(17) 0.0408(11) Uani 1 1 d . . . . .
H26 H 0.557286 0.368216 0.112022 0.049 Uiso 1 1 calc R U . . .
C27 C 0.4064(5) 0.3774(2) 0.01299(18) 0.0534(13) Uani 1 1 d D . . . .
C28 C 0.5350(7) 0.4081(3) 0.0136(2) 0.085(2) Uani 1 1 d D . . . .
H28A H 0.545031 0.440584 0.042503 0.128 Uiso 1 1 calc R U . . .
H28B H 0.601030 0.376687 0.021909 0.128 Uiso 1 1 calc R U . . .
H28C H 0.541446 0.426762 -0.023130 0.128 Uiso 1 1 calc R U . . .
C29 C 0.3915(8) 0.3279(3) -0.0311(2) 0.102(3) Uani 1 1 d D . . . .
H29A H 0.309056 0.308111 -0.031548 0.153 Uiso 1 1 calc R U . . .
H29B H 0.398066 0.346633 -0.067776 0.153 Uiso 1 1 calc R U . . .
H29C H 0.457650 0.296558 -0.022737 0.153 Uiso 1 1 calc R U . . .
C30 C 0.3079(7) 0.4300(3) -0.0048(3) 0.088(2) Uani 1 1 d D . . . .
H30A H 0.315989 0.463053 0.023522 0.132 Uiso 1 1 calc R U . . .
H30B H 0.323272 0.447339 -0.041100 0.132 Uiso 1 1 calc R U . . .
H30C H 0.222902 0.412494 -0.008096 0.132 Uiso 1 1 calc R U . . .
C31 C 0.4475(4) 0.2930(2) 0.26742(19) 0.0407(11) Uani 1 1 d . . . . .
C32 C 0.3302(4) 0.2844(2) 0.23363(18) 0.0411(11) Uani 1 1 d . . . . .
C33 C 0.2296(4) 0.2590(2) 0.2564(2) 0.0502(12) Uani 1 1 d . . . . .
H33 H 0.151287 0.253414 0.233706 0.060 Uiso 1 1 calc R U . . .
C34 C 0.2428(5) 0.2417(3) 0.3124(2) 0.0582(14) Uani 1 1 d . . . . .
H34 H 0.172294 0.224955 0.327558 0.070 Uiso 1 1 calc R U . . .
C35 C 0.3570(5) 0.2481(3) 0.3473(2) 0.0571(14) Uani 1 1 d . . . . .
C36 C 0.4578(4) 0.2742(2) 0.32308(19) 0.0489(12) Uani 1 1 d . . . . .
H36 H 0.536252 0.279249 0.345816 0.059 Uiso 1 1 calc R U . . .
C37 C 0.3709(6) 0.2249(4) 0.4089(2) 0.095(3) Uani 1 1 d . . . . .
C38 C 0.2565(15) 0.2454(10) 0.4379(7) 0.103(5) Uiso 0.524(16) 1 d . . P C 1
H38A H 0.178838 0.237295 0.412844 0.154 Uiso 0.524(16) 1 calc R U P C 1
H38B H 0.255495 0.221955 0.472781 0.154 Uiso 0.524(16) 1 calc R U P C 1
H38C H 0.262906 0.290075 0.446318 0.154 Uiso 0.524(16) 1 calc R U P C 1
C39 C 0.359(2) 0.1457(8) 0.4065(8) 0.122(7) Uiso 0.524(16) 1 d . . P C 1
H39A H 0.279236 0.133820 0.384834 0.184 Uiso 0.524(16) 1 calc R U P C 1
H39B H 0.428897 0.128574 0.388481 0.184 Uiso 0.524(16) 1 calc R U P C 1
H39C H 0.363072 0.129279 0.444681 0.184 Uiso 0.524(16) 1 calc R U P C 1
C40 C 0.4891(12) 0.2343(7) 0.4409(5) 0.074(4) Uiso 0.524(16) 1 d . . P C 1
H40A H 0.555696 0.220056 0.419456 0.111 Uiso 0.524(16) 1 calc R U P C 1
H40B H 0.500490 0.278694 0.449450 0.111 Uiso 0.524(16) 1 calc R U P C 1
H40C H 0.493080 0.210575 0.475914 0.111 Uiso 0.524(16) 1 calc R U P C 1
C38' C 0.2557(15) 0.2053(10) 0.4305(7) 0.093(5) Uiso 0.476(16) 1 d . . P C 2
H38D H 0.275749 0.191696 0.469537 0.139 Uiso 0.476(16) 1 calc R U P C 2
H38E H 0.196836 0.240397 0.428752 0.139 Uiso 0.476(16) 1 calc R U P C 2
H38F H 0.217370 0.170808 0.407788 0.139 Uiso 0.476(16) 1 calc R U P C 2
C39' C 0.463(3) 0.1690(12) 0.4157(11) 0.162(10) Uiso 0.476(16) 1 d . . P C 2
H39D H 0.541809 0.180576 0.401483 0.243 Uiso 0.476(16) 1 calc R U P C 2
H39E H 0.480682 0.157857 0.455433 0.243 Uiso 0.476(16) 1 calc R U P C 2
H39F H 0.425491 0.133308 0.394393 0.243 Uiso 0.476(16) 1 calc R U P C 2
C40' C 0.448(2) 0.2746(12) 0.4455(9) 0.134(8) Uiso 0.476(16) 1 d . . P C 2
H40D H 0.523079 0.285422 0.428472 0.202 Uiso 0.476(16) 1 calc R U P C 2
H40E H 0.395931 0.311967 0.447883 0.202 Uiso 0.476(16) 1 calc R U P C 2
H40F H 0.471987 0.257856 0.483213 0.202 Uiso 0.476(16) 1 calc R U P C 2
Li1 Li 0.1032(9) 0.5039(4) 0.2265(4) 0.062(2) Uani 1 1 d . . . . .
O51 O 0.0176(4) 0.45093(18) 0.16827(18) 0.0799(12) Uani 1 1 d D . . . .
C52 C -0.0097(9) 0.4676(4) 0.1100(3) 0.116(3) Uani 1 1 d D U . . .
H52A H 0.065629 0.462179 0.090499 0.140 Uiso 1 1 calc R U . . .
H52B H -0.037757 0.511480 0.105994 0.140 Uiso 1 1 calc R U . . .
C53 C -0.1098(11) 0.4254(5) 0.0869(5) 0.160(4) Uani 1 1 d D U . . .
H53A H -0.191451 0.447579 0.082487 0.192 Uiso 1 1 calc R U . . .
H53B H -0.093463 0.410273 0.049621 0.192 Uiso 1 1 calc R U . . .
C54 C -0.1141(10) 0.3736(5) 0.1248(4) 0.143(4) Uani 1 1 d D . . . .
H54A H -0.081950 0.335421 0.108346 0.172 Uiso 1 1 calc R U . . .
H54B H -0.201652 0.365850 0.132054 0.172 Uiso 1 1 calc R U . . .
C55 C -0.0351(7) 0.3897(3) 0.1773(3) 0.094(2) Uani 1 1 d D . . . .
H55A H -0.086033 0.391034 0.208945 0.112 Uiso 1 1 calc R U . . .
H55B H 0.032808 0.358636 0.185994 0.112 Uiso 1 1 calc R U . . .
O61 O 0.2625(3) 0.52608(16) 0.19994(16) 0.0646(10) Uani 1 1 d D . . . .
C62 C 0.3590(8) 0.5681(5) 0.2280(4) 0.066(3) Uiso 0.624(17) 1 d D . P D 1
H62A H 0.390192 0.552319 0.265916 0.079 Uiso 0.624(17) 1 calc R U P D 1
H62B H 0.323938 0.610349 0.231667 0.079 Uiso 0.624(17) 1 calc R U P D 1
C63 C 0.4632(9) 0.5697(4) 0.1920(4) 0.063(3) Uiso 0.624(17) 1 d D . P D 1
H63A H 0.545952 0.567601 0.215341 0.075 Uiso 0.624(17) 1 calc R U P D 1
H63B H 0.459268 0.608428 0.169436 0.075 Uiso 0.624(17) 1 calc R U P D 1
C62' C 0.3194(18) 0.5860(6) 0.2006(10) 0.093(7) Uiso 0.376(17) 1 d D . P D 2
H62C H 0.351843 0.598309 0.239389 0.111 Uiso 0.376(17) 1 calc R U P D 2
H62D H 0.257848 0.617589 0.184576 0.111 Uiso 0.376(17) 1 calc R U P D 2
C63' C 0.424(2) 0.5804(6) 0.1657(11) 0.104(8) Uiso 0.376(17) 1 d D . P D 2
H63C H 0.403285 0.603162 0.129905 0.125 Uiso 0.376(17) 1 calc R U P D 2
H63D H 0.502086 0.598533 0.185816 0.125 Uiso 0.376(17) 1 calc R U P D 2
C64 C 0.4430(6) 0.5136(3) 0.1546(2) 0.0785(18) Uani 1 1 d D . . . .
H64A H 0.456611 0.524497 0.115821 0.094 Uiso 0.624(17) 1 calc R U P D 1
H64B H 0.502775 0.480130 0.168249 0.094 Uiso 0.624(17) 1 calc R U P D 1
H64C H 0.527282 0.500037 0.171987 0.094 Uiso 0.376(17) 1 calc R U P D 2
H64D H 0.436259 0.505829 0.113747 0.094 Uiso 0.376(17) 1 calc R U P D 2
C65 C 0.3136(11) 0.4926(7) 0.1560(6) 0.104(5) Uiso 0.624(17) 1 d D . P D 1
H65A H 0.262762 0.500825 0.119407 0.125 Uiso 0.624(17) 1 calc R U P D 1
H65B H 0.312109 0.447206 0.163356 0.125 Uiso 0.624(17) 1 calc R U P D 1
C65' C 0.3422(9) 0.4783(4) 0.1798(5) 0.030(4) Uiso 0.376(17) 1 d D . P D 2
H65C H 0.293313 0.451813 0.151185 0.036 Uiso 0.376(17) 1 calc R U P D 2
H65D H 0.379484 0.451562 0.211100 0.036 Uiso 0.376(17) 1 calc R U P D 2
O71 O 0.1426(4) 0.45419(19) 0.29389(16) 0.0741(11) Uani 1 1 d D . . . .
C72 C 0.0490(8) 0.4348(5) 0.3274(4) 0.151(4) Uani 1 1 d D . . . .
H72A H -0.010487 0.405461 0.306309 0.181 Uiso 1 1 calc R U . . .
H72B H 0.001298 0.471151 0.338764 0.181 Uiso 1 1 calc R U . . .
C73 C 0.1160(13) 0.4042(7) 0.3768(5) 0.222(6) Uani 1 1 d D U . . .
H73A H 0.102340 0.358577 0.375247 0.266 Uiso 1 1 calc R U . . .
H73B H 0.088445 0.420652 0.411729 0.266 Uiso 1 1 calc R U . . .
C74 C 0.2542(13) 0.4201(9) 0.3734(4) 0.268(8) Uani 1 1 d D U . . .
H74A H 0.278182 0.459127 0.394023 0.321 Uiso 1 1 calc R U . . .
H74B H 0.309855 0.386101 0.389401 0.321 Uiso 1 1 calc R U . . .
C75 C 0.2626(6) 0.4278(4) 0.3119(3) 0.097(2) Uani 1 1 d D . . . .
H75A H 0.331578 0.456377 0.305062 0.116 Uiso 1 1 calc R U . . .
H75B H 0.273883 0.387335 0.293446 0.116 Uiso 1 1 calc R U . . .
O81 O -0.0043(4) 0.57331(18) 0.23794(17) 0.0693(11) Uani 1 1 d . . . . .
C82 C -0.1437(8) 0.5696(5) 0.2231(4) 0.120(3) Uani 1 1 d . . . . .
H82A H -0.167659 0.525861 0.214264 0.144 Uiso 1 1 calc R U . . .
H82B H -0.184722 0.582502 0.255933 0.144 Uiso 1 1 calc R U . . .
C83 C -0.1899(11) 0.6091(6) 0.1750(5) 0.188(6) Uani 1 1 d . . . . .
H83A H -0.281402 0.605055 0.166998 0.282 Uiso 1 1 calc R U . . .
H83B H -0.168084 0.652677 0.183764 0.282 Uiso 1 1 calc R U . . .
H83C H -0.151018 0.596022 0.142086 0.282 Uiso 1 1 calc R U . . .
C84 C 0.0376(6) 0.6305(3) 0.2626(3) 0.0772(18) Uani 1 1 d . . . . .
H84A H -0.035975 0.657344 0.266283 0.093 Uiso 1 1 calc R U . . .
H84B H 0.090796 0.651970 0.237803 0.093 Uiso 1 1 calc R U . . .
C85 C 0.1102(9) 0.6215(3) 0.3185(3) 0.110(3) Uani 1 1 d . . . . .
H85A H 0.137568 0.662133 0.334271 0.164 Uiso 1 1 calc R U . . .
H85B H 0.057297 0.600962 0.343439 0.164 Uiso 1 1 calc R U . . .
H85C H 0.184012 0.595591 0.314970 0.164 Uiso 1 1 calc R U . . .

loop_
_atom_site_aniso_label
_atom_site_aniso_U_11
_atom_site_aniso_U_22
_atom_site_aniso_U_33
_atom_site_aniso_U_23
_atom_site_aniso_U_13
_atom_site_aniso_U_12
B1 0.062(4) 0.044(3) 0.051(3) -0.005(3) -0.016(3) 0.000(3)
B2 0.033(3) 0.044(3) 0.040(3) 0.000(2) 0.002(2) 0.005(2)
C1 0.042(3) 0.036(3) 0.068(3) 0.000(2) -0.013(2) 0.000(2)
C2 0.045(3) 0.038(3) 0.047(3) 0.001(2) -0.009(2) -0.006(2)
C3 0.059(3) 0.049(3) 0.064(3) 0.005(3) -0.013(3) 0.010(3)
C4 0.100(5) 0.062(4) 0.044(3) -0.007(3) -0.026(3) 0.015(3)
C5 0.090(4) 0.059(3) 0.049(3) -0.009(3) -0.022(3) 0.008(3)
C6 0.080(4) 0.056(3) 0.052(3) -0.016(3) -0.012(3) 0.016(3)
C7 0.144(7) 0.074(4) 0.052(3) -0.021(3) -0.020(4) 0.007(4)
C11 0.036(2) 0.034(2) 0.038(2) -0.0020(19) 0.0092(18) -0.004(2)
C12 0.035(2) 0.039(3) 0.049(3) 0.009(2) 0.004(2) -0.003(2)
C13 0.042(3) 0.056(3) 0.066(3) 0.003(3) -0.003(2) 0.004(3)
C14 0.045(3) 0.052(3) 0.076(4) 0.006(3) 0.019(3) 0.015(3)
C15 0.056(3) 0.044(3) 0.047(3) 0.004(2) 0.026(2) -0.001(2)
C16 0.042(2) 0.041(3) 0.041(2) 0.004(2) 0.008(2) -0.002(2)
C17 0.097(5) 0.048(3) 0.067(4) -0.003(3) 0.041(3) 0.006(3)
C21 0.036(2) 0.042(3) 0.038(2) -0.003(2) -0.0001(19) 0.005(2)
C22 0.035(3) 0.036(2) 0.053(3) 0.005(2) 0.003(2) 0.006(2)
C23 0.043(3) 0.057(3) 0.058(3) 0.004(2) -0.006(2) -0.012(2)
C24 0.053(3) 0.060(3) 0.044(3) -0.003(2) -0.015(2) 0.001(3)
C25 0.051(3) 0.042(3) 0.036(2) -0.005(2) -0.003(2) 0.003(2)
C26 0.040(3) 0.048(3) 0.034(2) -0.004(2) 0.0031(19) -0.002(2)
C27 0.062(3) 0.067(3) 0.030(2) 0.002(2) -0.003(2) -0.007(3)
C28 0.121(6) 0.094(5) 0.039(3) 0.016(3) 0.005(3) -0.032(4)
C29 0.173(8) 0.081(5) 0.052(4) -0.015(3) 0.015(4) -0.035(5)
C30 0.113(6) 0.076(4) 0.071(4) 0.023(3) -0.004(4) 0.010(4)
C31 0.035(2) 0.041(3) 0.049(3) 0.000(2) 0.014(2) 0.004(2)
C32 0.038(3) 0.040(3) 0.046(3) 0.003(2) 0.008(2) 0.007(2)
C33 0.035(2) 0.066(3) 0.050(3) 0.012(2) 0.005(2) 0.000(2)
C34 0.034(3) 0.082(4) 0.061(3) 0.016(3) 0.015(2) 0.002(3)
C35 0.043(3) 0.092(4) 0.038(3) 0.004(3) 0.015(2) 0.011(3)
C36 0.036(3) 0.067(3) 0.042(3) 0.000(2) 0.002(2) 0.001(2)
C37 0.056(4) 0.179(8) 0.054(4) 0.025(4) 0.023(3) 0.006(4)
Li1 0.061(6) 0.063(6) 0.062(5) 0.001(4) 0.003(4) 0.001(5)
O51 0.086(3) 0.063(3) 0.088(3) 0.001(2) -0.001(2) -0.020(2)
C52 0.144(6) 0.102(5) 0.095(5) 0.004(4) -0.015(5) -0.034(5)
C53 0.169(7) 0.130(7) 0.162(7) -0.002(6) -0.050(6) -0.042(6)
C54 0.144(8) 0.123(8) 0.158(9) -0.028(7) 0.002(7) -0.073(7)
C55 0.089(5) 0.060(4) 0.135(6) 0.004(4) 0.029(5) -0.016(4)
O61 0.063(2) 0.054(2) 0.079(3) -0.0160(19) 0.0194(19) -0.0028(19)
C64 0.101(5) 0.075(4) 0.063(4) -0.007(3) 0.024(3) 0.003(4)
O71 0.068(3) 0.078(3) 0.077(3) 0.021(2) 0.015(2) 0.010(2)
C72 0.111(7) 0.174(10) 0.177(10) 0.072(8) 0.055(7) -0.003(7)
C73 0.241(10) 0.230(10) 0.201(9) 0.011(8) 0.053(8) -0.035(8)
C74 0.279(12) 0.269(11) 0.249(11) -0.005(9) 0.010(9) 0.041(9)
C75 0.110(6) 0.090(5) 0.092(5) 0.018(4) 0.020(4) 0.028(5)
O81 0.056(2) 0.065(3) 0.087(3) -0.004(2) 0.007(2) 0.0006(19)
C82 0.093(6) 0.143(8) 0.131(7) -0.044(6) 0.040(5) -0.021(6)
C83 0.141(9) 0.245(14) 0.162(10) -0.021(10) -0.046(8) 0.102(10)
C84 0.078(4) 0.064(4) 0.092(5) 0.000(3) 0.018(4) -0.002(3)
C85 0.187(9) 0.070(4) 0.068(4) -0.002(3) -0.001(5) 0.003(5)

loop_
_atom_type_symbol
_atom_type_description
_atom_type_scat_dispersion_real
_atom_type_scat_dispersion_imag
_atom_type_scat_source
C C 0.0033 0.0016 'International Tables Vol C Tables 4.2.6.8 and 6.1.1.4'
H H 0.0000 0.0000 'International Tables Vol C Tables 4.2.6.8 and 6.1.1.4'
B B 0.0013 0.0007 'International Tables Vol C Tables 4.2.6.8 and 6.1.1.4'
Li Li -0.0003 0.0001 'International Tables Vol C Tables 4.2.6.8 and 6.1.1.4'
O O 0.0106 0.0060 'International Tables Vol C Tables 4.2.6.8 and 6.1.1.4'

loop_
_geom_angle_atom_site_label_1
_geom_angle_atom_site_label_2
_geom_angle_atom_site_label_3
_geom_angle
C1 B1 H1A 113.3(18)
C1 B1 H1B 121(2)
H1A B1 H1B 99(3)
C1 B1 H1C 111(3)
H1A B1 H1C 92(4)
H1B B1 H1C 116(4)
C21 B2 C11 118.1(4)
C21 B2 C31 100.3(3)
C11 B2 C31 117.0(4)
C21 B2 H1A 94.9(17)
C11 B2 H1A 117.1(19)
C31 B2 H1A 106.1(19)
C6 C1 C2 117.8(4)
C6 C1 B1 119.7(5)
C2 C1 B1 122.5(5)
C3 C2 C1 118.9(5)
C3 C2 C12 118.8(4)
C1 C2 C12 122.3(4)
C4 C3 C2 121.9(5)
C4 C3 H3 119.1
C2 C3 H3 119.1
C5 C4 C3 121.1(5)
C5 C4 H4 119.5
C3 C4 H4 119.5
C4 C5 C6 116.9(5)
C4 C5 C7 121.5(5)
C6 C5 C7 121.6(5)
C1 C6 C5 123.4(5)
C1 C6 H6 118.3
C5 C6 H6 118.3
C10' C7 C9' 104.4(9)
C10' C7 C5 112.5(7)
C8 C7 C5 113.5(10)
C9' C7 C5 110.5(6)
C10' C7 C8' 114.3(10)
C9' C7 C8' 107.3(10)
C5 C7 C8' 107.6(10)
C8 C7 C10 100.4(11)
C5 C7 C10 107.2(9)
C8 C7 C9 114.7(16)
C5 C7 C9 115.7(15)
C10 C7 C9 103.2(14)
C7 C8 H8A 109.5
C7 C8 H8B 109.5
H8A C8 H8B 109.5
C7 C8 H8C 109.5
H8A C8 H8C 109.5
H8B C8 H8C 109.5
C7 C9 H9A 109.5
C7 C9 H9B 109.5
H9A C9 H9B 109.5
C7 C9 H9C 109.5
H9A C9 H9C 109.5
H9B C9 H9C 109.5
C7 C10 H10A 109.5
C7 C10 H10B 109.5
H10A C10 H10B 109.5
C7 C10 H10C 109.5
H10A C10 H10C 109.5
H10B C10 H10C 109.5
C7 C8' H8'1 109.5
C7 C8' H8'2 109.5
H8'1 C8' H8'2 109.5
C7 C8' H8'3 109.5
H8'1 C8' H8'3 109.5
H8'2 C8' H8'3 109.5
C7 C9' H9'1 109.5
C7 C9' H9'2 109.5
H9'1 C9' H9'2 109.5
C7 C9' H9'3 109.5
H9'1 C9' H9'3 109.5
H9'2 C9' H9'3 109.5
C7 C10' H10D 109.5
C7 C10' H10E 109.5
H10D C10' H10E 109.5
C7 C10' H10F 109.5
H10D C10' H10F 109.5
H10E C10' H10F 109.5
C16 C11 C12 117.1(4)
C16 C11 B2 118.0(4)
C12 C11 B2 124.6(4)
C13 C12 C11 118.5(4)
C13 C12 C2 120.6(4)
C11 C12 C2 120.9(4)
C14 C13 C12 122.9(5)
C14 C13 H13 118.6
C12 C13 H13 118.6
C13 C14 C15 120.8(5)
C13 C14 H14 119.6
C15 C14 H14 119.6
C16 C15 C14 115.6(4)
C16 C15 C17 123.6(5)
C14 C15 C17 120.8(5)
C11 C16 C15 125.1(4)
C11 C16 H16 117.4
C15 C16 H16 117.4
C18' C17 C15 115.4(8)
C18' C17 C19' 95.5(17)
C15 C17 C19' 110.5(14)
C18' C17 C20' 111.7(12)
C15 C17 C20' 108.6(6)
C19' C17 C20' 115(2)
C15 C17 C19 107.2(6)
C15 C17 C20 111.0(11)
C19 C17 C20 121.4(15)
C15 C17 C18 111.7(8)
C19 C17 C18 104.1(9)
C20 C17 C18 100.9(17)
C17 C18 H18A 109.5
C17 C18 H18B 109.5
H18A C18 H18B 109.5
C17 C18 H18C 109.5
H18A C18 H18C 109.5
H18B C18 H18C 109.5
C17 C19 H19A 109.5
C17 C19 H19B 109.5
H19A C19 H19B 109.5
C17 C19 H19C 109.5
H19A C19 H19C 109.5
H19B C19 H19C 109.5
C17 C20 H20A 109.5
C17 C20 H20B 109.5
H20A C20 H20B 109.5
C17 C20 H20C 109.5
H20A C20 H20C 109.5
H20B C20 H20C 109.5
C17 C18' H18D 109.5
C17 C18' H18E 109.5
H18D C18' H18E 109.5
C17 C18' H18F 109.5
H18D C18' H18F 109.5
H18E C18' H18F 109.5
C17 C19' H19D 109.5
C17 C19' H19E 109.5
H19D C19' H19E 109.5
C17 C19' H19F 109.5
H19D C19' H19F 109.5
H19E C19' H19F 109.5
C17 C20' H20D 109.5
C17 C20' H20E 109.5
H20D C20' H20E 109.5
C17 C20' H20F 109.5
H20D C20' H20F 109.5
H20E C20' H20F 109.5
C22 C21 C26 118.4(4)
C22 C21 B2 109.7(4)
C26 C21 B2 131.9(4)
C21 C22 C23 120.8(4)
C21 C22 C32 110.8(4)
C23 C22 C32 128.4(5)
C24 C23 C22 119.0(5)
C24 C23 H23 120.5
C22 C23 H23 120.5
C23 C24 C25 122.4(4)
C23 C24 H24 118.8
C25 C24 H24 118.8
C24 C25 C26 117.4(4)
C24 C25 C27 120.8(4)
C26 C25 C27 121.8(4)
C21 C26 C25 121.9(4)
C21 C26 H26 119.1
C25 C26 H26 119.1
C29 C27 C28 109.3(5)
C29 C27 C25 111.3(5)
C28 C27 C25 113.4(4)
C29 C27 C30 108.0(5)
C28 C27 C30 105.5(5)
C25 C27 C30 109.0(5)
C27 C28 H28A 109.5
C27 C28 H28B 109.5
H28A C28 H28B 109.5
C27 C28 H28C 109.5
H28A C28 H28C 109.5
H28B C28 H28C 109.5
C27 C29 H29A 109.5
C27 C29 H29B 109.5
H29A C29 H29B 109.5
C27 C29 H29C 109.5
H29A C29 H29C 109.5
H29B C29 H29C 109.5
C27 C30 H30A 109.5
C27 C30 H30B 109.5
H30A C30 H30B 109.5
C27 C30 H30C 109.5
H30A C30 H30C 109.5
H30B C30 H30C 109.5
C36 C31 C32 118.0(4)
C36 C31 B2 133.9(4)
C32 C31 B2 108.0(4)
C33 C32 C31 120.3(4)
C33 C32 C22 128.7(4)
C31 C32 C22 111.0(4)
C32 C33 C34 120.1(4)
C32 C33 H33 120.0
C34 C33 H33 120.0
C33 C34 C35 122.0(5)
C33 C34 H34 119.0
C35 C34 H34 119.0
C34 C35 C36 116.8(4)
C34 C35 C37 120.8(5)
C36 C35 C37 122.4(5)
C31 C36 C35 122.8(4)
C31 C36 H36 118.6
C35 C36 H36 118.6
C40 C37 C38 114.9(9)
C40 C37 C35 116.5(7)
C38' C37 C35 116.6(8)
C38 C37 C35 110.6(7)
C38' C37 C40' 114.0(12)
C35 C37 C40' 107.5(10)
C38' C37 C39' 107.3(14)
C35 C37 C39' 109.4(11)
C40' C37 C39' 100.7(14)
C40 C37 C39 102.6(9)
C38 C37 C39 103.9(11)
C35 C37 C39 106.9(8)
C37 C38 H38A 109.5
C37 C38 H38B 109.5
H38A C38 H38B 109.5
C37 C38 H38C 109.5
H38A C38 H38C 109.5
H38B C38 H38C 109.5
C37 C39 H39A 109.5
C37 C39 H39B 109.5
H39A C39 H39B 109.5
C37 C39 H39C 109.5
H39A C39 H39C 109.5
H39B C39 H39C 109.5
C37 C40 H40A 109.5
C37 C40 H40B 109.5
H40A C40 H40B 109.5
C37 C40 H40C 109.5
H40A C40 H40C 109.5
H40B C40 H40C 109.5
C37 C38' H38D 109.5
C37 C38' H38E 109.5
H38D C38' H38E 109.5
C37 C38' H38F 109.5
H38D C38' H38F 109.5
H38E C38' H38F 109.5
C37 C39' H39D 109.5
C37 C39' H39E 109.5
H39D C39' H39E 109.5
C37 C39' H39F 109.5
H39D C39' H39F 109.5
H39E C39' H39F 109.5
C37 C40' H40D 109.5
C37 C40' H40E 109.5
H40D C40' H40E 109.5
C37 C40' H40F 109.5
H40D C40' H40F 109.5
H40E C40' H40F 109.5
O81 Li1 O71 112.2(5)
O81 Li1 O51 108.6(4)
O71 Li1 O51 108.2(5)
O81 Li1 O61 114.9(5)
O71 Li1 O61 107.4(4)
O51 Li1 O61 105.1(5)
C52 O51 C55 109.5(5)
C52 O51 Li1 125.1(5)
C55 O51 Li1 125.2(5)
O51 C52 C53 105.4(6)
O51 C52 H52A 110.7
C53 C52 H52A 110.7
O51 C52 H52B 110.7
C53 C52 H52B 110.7
H52A C52 H52B 108.8
C54 C53 C52 108.6(7)
C54 C53 H53A 110.0
C52 C53 H53A 110.0
C54 C53 H53B 110.0
C52 C53 H53B 110.0
H53A C53 H53B 108.3
C53 C54 C55 107.4(6)
C53 C54 H54A 110.2
C55 C54 H54A 110.2
C53 C54 H54B 110.2
C55 C54 H54B 110.2
H54A C54 H54B 108.5
O51 C55 C54 106.1(6)
O51 C55 H55A 110.5
C54 C55 H55A 110.5
O51 C55 H55B 110.5
C54 C55 H55B 110.5
H55A C55 H55B 108.7
C62' O61 C65' 111.8(8)
C65 O61 C62 109.4(6)
C62' O61 Li1 127.4(7)
C65 O61 Li1 123.1(5)
C65' O61 Li1 120.7(5)
C62 O61 Li1 126.3(5)
O61 C62 C63 106.4(6)
O61 C62 H62A 110.4
C63 C62 H62A 110.4
O61 C62 H62B 110.4
C63 C62 H62B 110.4
H62A C62 H62B 108.6
C62 C63 C64 105.4(6)
C62 C63 H63A 110.7
C64 C63 H63A 110.7
C62 C63 H63B 110.7
C64 C63 H63B 110.7
H63A C63 H63B 108.8
O61 C62' C63' 106.0(10)
O61 C62' H62C 110.5
C63' C62' H62C 110.5
O61 C62' H62D 110.5
C63' C62' H62D 110.5
H62C C62' H62D 108.7
C64 C63' C62' 108.0(10)
C64 C63' H63C 110.1
C62' C63' H63C 110.1
C64 C63' H63D 110.1
C62' C63' H63D 110.1
H63C C63' H63D 108.4
C65 C64 C63 107.4(6)
C63' C64 C65' 107.1(7)
C65 C64 H64A 110.2
C63 C64 H64A 110.2
C65 C64 H64B 110.2
C63 C64 H64B 110.2
H64A C64 H64B 108.5
C63' C64 H64C 110.3
C65' C64 H64C 110.3
C63' C64 H64D 110.3
C65' C64 H64D 110.3
H64C C64 H64D 108.5
O61 C65 C64 108.1(7)
O61 C65 H65A 110.1
C64 C65 H65A 110.1
O61 C65 H65B 110.1
C64 C65 H65B 110.1
H65A C65 H65B 108.4
O61 C65' C64 105.1(6)
O61 C65' H65C 110.7
C64 C65' H65C 110.7
O61 C65' H65D 110.7
C64 C65' H65D 110.7
H65C C65' H65D 108.8
C75 O71 C72 112.7(6)
C75 O71 Li1 124.5(5)
C72 O71 Li1 122.5(5)
O71 C72 C73 106.3(7)
O71 C72 H72A 110.5
C73 C72 H72A 110.5
O71 C72 H72B 110.5
C73 C72 H72B 110.5
H72A C72 H72B 108.7
C72 C73 C74 103.7(9)
C72 C73 H73A 111.0
C74 C73 H73A 111.0
C72 C73 H73B 111.0
C74 C73 H73B 111.0
H73A C73 H73B 109.0
C75 C74 C73 104.7(9)
C75 C74 H74A 110.8
C73 C74 H74A 110.8
C75 C74 H74B 110.8
C73 C74 H74B 110.8
H74A C74 H74B 108.9
O71 C75 C74 100.3(7)
O71 C75 H75A 111.7
C74 C75 H75A 111.7
O71 C75 H75B 111.7
C74 C75 H75B 111.7
H75A C75 H75B 109.5
C84 O81 C82 113.7(5)
C84 O81 Li1 124.6(4)
C82 O81 Li1 121.6(5)
C83 C82 O81 112.7(8)
C83 C82 H82A 109.1
O81 C82 H82A 109.1
C83 C82 H82B 109.1
O81 C82 H82B 109.1
H82A C82 H82B 107.8
C82 C83 H83A 109.5
C82 C83 H83B 109.5
H83A C83 H83B 109.5
C82 C83 H83C 109.5
H83A C83 H83C 109.5
H83B C83 H83C 109.5
O81 C84 C85 111.9(5)
O81 C84 H84A 109.2
C85 C84 H84A 109.2
O81 C84 H84B 109.2
C85 C84 H84B 109.2
H84A C84 H84B 107.9
C84 C85 H85A 109.5
C84 C85 H85B 109.5
H85A C85 H85B 109.5
C84 C85 H85C 109.5
H85A C85 H85C 109.5
H85B C85 H85C 109.5

loop_
_geom_bond_atom_site_label_1
_geom_bond_atom_site_label_2
_geom_bond_distance
B1 C1 1.603(7)
B1 H1A 1.37(4)
B1 H1B 1.22(5)
B1 H1C 1.19(7)
B2 C21 1.619(6)
B2 C11 1.623(7)
B2 C31 1.632(7)
B2 H1A 1.30(4)
C1 C6 1.402(7)
C1 C2 1.397(6)
C2 C3 1.393(6)
C2 C12 1.496(7)
C3 C4 1.382(8)
C3 H3 0.9500
C4 C5 1.374(8)
C4 H4 0.9500
C5 C6 1.404(7)
C5 C7 1.529(8)
C6 H6 0.9500
C7 C10' 1.548(12)
C7 C8 1.506(14)
C7 C9' 1.514(11)
C7 C8' 1.489(13)
C7 C10 1.584(13)
C7 C9 1.493(16)
C8 H8A 0.9800
C8 H8B 0.9800
C8 H8C 0.9800
C9 H9A 0.9800
C9 H9B 0.9800
C9 H9C 0.9800
C10 H10A 0.9800
C10 H10B 0.9800
C10 H10C 0.9800
C8' H8'1 0.9800
C8' H8'2 0.9800
C8' H8'3 0.9800
C9' H9'1 0.9800
C9' H9'2 0.9800
C9' H9'3 0.9800
C10' H10D 0.9800
C10' H10E 0.9800
C10' H10F 0.9800
C11 C16 1.399(6)
C11 C12 1.414(6)
C12 C13 1.398(7)
C13 C14 1.372(8)
C13 H13 0.9500
C14 C15 1.405(7)
C14 H14 0.9500
C15 C16 1.404(7)
C15 C17 1.516(7)
C16 H16 0.9500
C17 C18' 1.418(16)
C17 C19' 1.53(4)
C17 C20' 1.546(14)
C17 C19 1.571(15)
C17 C20 1.58(3)
C17 C18 1.592(18)
C18 H18A 0.9800
C18 H18B 0.9800
C18 H18C 0.9800
C19 H19A 0.9800
C19 H19B 0.9800
C19 H19C 0.9800
C20 H20A 0.9800
C20 H20B 0.9800
C20 H20C 0.9800
C18' H18D 0.9800
C18' H18E 0.9800
C18' H18F 0.9800
C19' H19D 0.9800
C19' H19E 0.9800
C19' H19F 0.9800
C20' H20D 0.9800
C20' H20E 0.9800
C20' H20F 0.9800
C21 C22 1.391(6)
C21 C26 1.405(6)
C22 C23 1.398(6)
C22 C32 1.490(6)
C23 C24 1.383(7)
C23 H23 0.9500
C24 C25 1.387(7)
C24 H24 0.9500
C25 C26 1.401(6)
C25 C27 1.533(7)
C26 H26 0.9500
C27 C29 1.493(7)
C27 C28 1.527(8)
C27 C30 1.570(7)
C28 H28A 0.9800
C28 H28B 0.9800
C28 H28C 0.9800
C29 H29A 0.9800
C29 H29B 0.9800
C29 H29C 0.9800
C30 H30A 0.9800
C30 H30B 0.9800
C30 H30C 0.9800
C31 C36 1.388(6)
C31 C32 1.421(6)
C32 C33 1.382(6)
C33 C34 1.385(7)
C33 H33 0.9500
C34 C35 1.402(7)
C34 H34 0.9500
C35 C36 1.407(7)
C35 C37 1.550(8)
C36 H36 0.9500
C37 C40 1.412(13)
C37 C38' 1.460(17)
C37 C38 1.549(18)
C37 C40' 1.55(2)
C37 C39' 1.55(3)
C37 C39 1.704(19)
C38 H38A 0.9800
C38 H38B 0.9800
C38 H38C 0.9800
C39 H39A 0.9800
C39 H39B 0.9800
C39 H39C 0.9800
C40 H40A 0.9800
C40 H40B 0.9800
C40 H40C 0.9800
C38' H38D 0.9800
C38' H38E 0.9800
C38' H38F 0.9800
C39' H39D 0.9800
C39' H39E 0.9800
C39' H39F 0.9800
C40' H40D 0.9800
C40' H40E 0.9800
C40' H40F 0.9800
Li1 O81 1.924(10)
Li1 O71 1.941(10)
Li1 O51 1.943(10)
Li1 O61 1.956(11)
O51 C52 1.439(7)
O51 C55 1.457(7)
C52 C53 1.460(9)
C52 H52A 0.9900
C52 H52B 0.9900
C53 C54 1.442(10)
C53 H53A 0.9900
C53 H53B 0.9900
C54 C55 1.471(9)
C54 H54A 0.9900
C54 H54B 0.9900
C55 H55A 0.9900
C55 H55B 0.9900
O61 C62' 1.422(12)
O61 C65 1.442(10)
O61 C65' 1.456(9)
O61 C62 1.471(8)
C62 C63 1.497(10)
C62 H62A 0.9900
C62 H62B 0.9900
C63 C64 1.502(9)
C63 H63A 0.9900
C63 H63B 0.9900
C62' C63' 1.489(13)
C62' H62C 0.9900
C62' H62D 0.9900
C63' C64 1.478(13)
C63' H63C 0.9900
C63' H63D 0.9900
C64 C65 1.464(10)
C64 C65' 1.507(10)
C64 H64A 0.9900
C64 H64B 0.9900
C64 H64C 0.9900
C64 H64D 0.9900
C65 H65A 0.9900
C65 H65B 0.9900
C65' H65C 0.9900
C65' H65D 0.9900
O71 C75 1.423(6)
O71 C72 1.426(6)
C72 C73 1.462(8)
C72 H72A 0.9900
C72 H72B 0.9900
C73 C74 1.532(8)
C73 H73A 0.9900
C73 H73B 0.9900
C74 C75 1.502(8)
C74 H74A 0.9900
C74 H74B 0.9900
C75 H75A 0.9900
C75 H75B 0.9900
O81 C84 1.411(7)
O81 C82 1.495(9)
C82 C83 1.469(13)
C82 H82A 0.9900
C82 H82B 0.9900
C83 H83A 0.9800
C83 H83B 0.9800
C83 H83C 0.9800
C84 C85 1.479(9)
C84 H84A 0.9900
C84 H84B 0.9900
C85 H85A 0.9800
C85 H85B 0.9800
C85 H85C 0.9800

loop_
_geom_torsion_atom_site_label_1
_geom_torsion_atom_site_label_2
_geom_torsion_atom_site_label_3
_geom_torsion_atom_site_label_4
_geom_torsion
C6 C1 C2 C3 -0.8(7)
B1 C1 C2 C3 178.5(5)
C6 C1 C2 C12 178.9(5)
B1 C1 C2 C12 -1.7(7)
C1 C2 C3 C4 0.5(8)
C12 C2 C3 C4 -179.3(5)
C2 C3 C4 C5 0.8(10)
C3 C4 C5 C6 -1.6(10)
C3 C4 C5 C7 179.5(7)
C2 C1 C6 C5 0.0(9)
B1 C1 C6 C5 -179.4(6)
C4 C5 C6 C1 1.2(9)
C7 C5 C6 C1 -179.9(6)
C4 C5 C7 C10' -24.2(11)
C6 C5 C7 C10' 157.0(8)
C4 C5 C7 C8 153.1(12)
C6 C5 C7 C8 -25.7(14)
C4 C5 C7 C9' -140.4(8)
C6 C5 C7 C9' 40.7(10)
C4 C5 C7 C8' 102.7(11)
C6 C5 C7 C8' -76.2(11)
C4 C5 C7 C10 43.2(12)
C6 C5 C7 C10 -135.6(10)
C4 C5 C7 C9 -71.3(17)
C6 C5 C7 C9 109.9(16)
C21 B2 C11 C16 -18.1(6)
C31 B2 C11 C16 101.9(5)
C21 B2 C11 C12 168.5(4)
C31 B2 C11 C12 -71.5(6)
C16 C11 C12 C13 2.3(6)
B2 C11 C12 C13 175.7(4)
C16 C11 C12 C2 -176.5(4)
B2 C11 C12 C2 -3.0(7)
C3 C2 C12 C13 -35.0(7)
C1 C2 C12 C13 145.3(5)
C3 C2 C12 C11 143.8(5)
C1 C2 C12 C11 -36.0(7)
C11 C12 C13 C14 -2.5(8)
C2 C12 C13 C14 176.2(5)
C12 C13 C14 C15 1.8(8)
C13 C14 C15 C16 -0.9(7)
C13 C14 C15 C17 178.7(5)
C12 C11 C16 C15 -1.5(7)
B2 C11 C16 C15 -175.4(4)
C14 C15 C16 C11 0.8(7)
C17 C15 C16 C11 -178.8(5)
C16 C15 C17 C18' -10.9(12)
C14 C15 C17 C18' 169.6(10)
C16 C15 C17 C19' 96(2)
C14 C15 C17 C19' -84(2)
C16 C15 C17 C20' -137.2(8)
C14 C15 C17 C20' 43.3(9)
C16 C15 C17 C19 126.3(8)
C14 C15 C17 C19 -53.2(9)
C16 C15 C17 C20 -99.0(15)
C14 C15 C17 C20 81.5(15)
C16 C15 C17 C18 12.8(11)
C14 C15 C17 C18 -166.7(10)
C11 B2 C21 C22 124.7(4)
C31 B2 C21 C22 -3.7(5)
C11 B2 C21 C26 -52.9(7)
C31 B2 C21 C26 178.8(5)
C26 C21 C22 C23 1.5(7)
B2 C21 C22 C23 -176.4(4)
C26 C21 C22 C32 -178.5(4)
B2 C21 C22 C32 3.6(5)
C21 C22 C23 C24 -1.2(7)
C32 C22 C23 C24 178.8(5)
C22 C23 C24 C25 -1.0(8)
C23 C24 C25 C26 2.7(7)
C23 C24 C25 C27 -178.7(5)
C22 C21 C26 C25 0.3(7)
B2 C21 C26 C25 177.6(4)
C24 C25 C26 C21 -2.3(7)
C27 C25 C26 C21 179.2(4)
C24 C25 C27 C29 -60.0(7)
C26 C25 C27 C29 118.5(6)
C24 C25 C27 C28 176.4(5)
C26 C25 C27 C28 -5.2(7)
C24 C25 C27 C30 59.1(6)
C26 C25 C27 C30 -122.4(5)
C21 B2 C31 C36 179.3(5)
C11 B2 C31 C36 50.2(7)
C21 B2 C31 C32 2.5(5)
C11 B2 C31 C32 -126.6(4)
C36 C31 C32 C33 1.1(7)
B2 C31 C32 C33 178.5(4)
C36 C31 C32 C22 -178.0(4)
B2 C31 C32 C22 -0.6(5)
C21 C22 C32 C33 179.1(5)
C23 C22 C32 C33 -1.0(8)
C21 C22 C32 C31 -1.9(5)
C23 C22 C32 C31 178.1(5)
C31 C32 C33 C34 -0.1(7)
C22 C32 C33 C34 178.8(5)
C32 C33 C34 C35 -1.1(8)
C33 C34 C35 C36 1.2(8)
C33 C34 C35 C37 -176.6(6)
C32 C31 C36 C35 -0.9(7)
B2 C31 C36 C35 -177.5(5)
C34 C35 C36 C31 -0.2(8)
C37 C35 C36 C31 177.5(6)
C34 C35 C37 C40 -179.1(9)
C36 C35 C37 C40 3.2(12)
C34 C35 C37 C38' -9.1(13)
C36 C35 C37 C38' 173.3(11)
C34 C35 C37 C38 -45.5(12)
C36 C35 C37 C38 136.9(10)
C34 C35 C37 C40' -138.5(12)
C36 C35 C37 C40' 43.8(13)
C34 C35 C37 C39' 112.9(13)
C36 C35 C37 C39' -64.7(14)
C34 C35 C37 C39 67.0(10)
C36 C35 C37 C39 -110.6(9)
C55 O51 C52 C53 16.5(10)
Li1 O51 C52 C53 -160.4(7)
O51 C52 C53 C54 -17.4(13)
C52 C53 C54 C55 11.9(14)
C52 O51 C55 C54 -9.4(9)
Li1 O51 C55 C54 167.5(7)
C53 C54 C55 O51 -1.7(12)
C65 O61 C62 C63 12.0(11)
Li1 O61 C62 C63 179.5(6)
O61 C62 C63 C64 -17.8(10)
C65' O61 C62' C63' 15(2)
Li1 O61 C62' C63' -168.9(13)
O61 C62' C63' C64 -11(2)
C62' C63' C64 C65' 4(2)
C62 C63 C64 C65 17.4(12)
C62 O61 C65 C64 -1.0(13)
Li1 O61 C65 C64 -169.0(7)
C63 C64 C65 O61 -10.3(13)
C62' O61 C65' C64 -12.7(13)
Li1 O61 C65' C64 171.0(5)
C63' C64 C65' O61 4.9(14)
C75 O71 C72 C73 11.8(13)
Li1 O71 C72 C73 -174.4(9)
O71 C72 C73 C74 11.2(16)
C72 C73 C74 C75 -28.8(17)
C72 O71 C75 C74 -29.3(11)
Li1 O71 C75 C74 157.0(9)
C73 C74 C75 O71 34.5(14)
C84 O81 C82 C83 71.5(9)
Li1 O81 C82 C83 -111.0(9)
C82 O81 C84 C85 122.6(7)
Li1 O81 C84 C85 -54.8(8)
